data_7214989
loop_
_publ_author_name
'Zhang, Xin'
'Huang, Yuan-Yuan'
'Cheng, Jian-Kai'
'Yao, Yuan-Gen'
'Zhang, Jian'
'Wang, Fei'

_publ_section_title
;
 Alkaline earth metal ion doped Zn(ii)-terephthalates
;
_journal_issue 14
_journal_name_full CrystEngComm
_journal_page_first 4843
_journal_paper_doi 10.1039/c2ce25440a
_journal_volume 14
_journal_year 2012
_chemical_formula_moiety 'C24 H26 Ca N2 O10 Zn'
_chemical_formula_sum 'C24 H26 Ca N2 O10 Zn'
_chemical_formula_weight 607.94
_chemical_name_systematic
;
?
;
_space_group_IT_number 14
_symmetry_cell_setting monoclinic
_symmetry_space_group_name_Hall '-P 2yn'
_symmetry_space_group_name_H-M 'P 1 21/n 1'
_atom_sites_solution_hydrogens geom
_atom_sites_solution_primary direct
_atom_sites_solution_secondary difmap
_audit_creation_method SHELXL-97
_cell_angle_alpha 90.00
_cell_angle_beta 99.825(5)
_cell_angle_gamma 90.00
_cell_formula_units_Z 4
_cell_length_a 10.3110(4)
_cell_length_b 18.4014(13)
_cell_length_c 14.3666(9)
_cell_measurement_reflns_used 2332
_cell_measurement_temperature 293(2)
_cell_measurement_theta_max 29.2244
_cell_measurement_theta_min 2.5108
_cell_volume 2685.9(3)
_computing_cell_refinement 'Bruker FRAMBO'
_computing_data_collection 'Bruker FRAMBO'
_computing_data_reduction 'Bruker SAINT'
_computing_molecular_graphics 'Bruker SHELXTL'
_computing_publication_material 'Bruker SHELXTL'
_computing_structure_refinement 'SHELXL-97 (Sheldrick, 1997)'
_computing_structure_solution 'SHELXS-97 (Sheldrick, 1990)'
_diffrn_ambient_temperature 293(2)
_diffrn_measured_fraction_theta_full 0.996
_diffrn_measured_fraction_theta_max 0.996
_diffrn_measurement_device_type 'multiwire proportional'
_diffrn_measurement_method 'phi and omega scans'
_diffrn_radiation_monochromator graphite
_diffrn_radiation_source 'fine-focus sealed tube'
_diffrn_radiation_type MoK\a
_diffrn_radiation_wavelength 0.71073
_diffrn_reflns_av_R_equivalents 0.0390
_diffrn_reflns_av_sigmaI/netI 0.0621
_diffrn_reflns_limit_h_max 9
_diffrn_reflns_limit_h_min -12
_diffrn_reflns_limit_k_max 20
_diffrn_reflns_limit_k_min -21
_diffrn_reflns_limit_l_max 17
_diffrn_reflns_limit_l_min -15
_diffrn_reflns_number 10032
_diffrn_reflns_theta_full 25.00
_diffrn_reflns_theta_max 25.00
_diffrn_reflns_theta_min 2.52
_diffrn_standards_decay_% none
_diffrn_standards_interval_count 0
_diffrn_standards_interval_time none
_diffrn_standards_number none
_exptl_absorpt_coefficient_mu 1.163
_exptl_absorpt_correction_T_max 1.00000
_exptl_absorpt_correction_T_min 0.84483
_exptl_absorpt_correction_type multi-scan
_exptl_absorpt_process_details crystalclear
_exptl_crystal_colour colorless
_exptl_crystal_density_diffrn 1.503
_exptl_crystal_density_method 'not measured'
_exptl_crystal_description prism
_exptl_crystal_F_000 1928
_exptl_crystal_size_max 0.20
_exptl_crystal_size_mid 0.15
_exptl_crystal_size_min 0.08
_refine_diff_density_max 0.812
_refine_diff_density_min -0.631
_refine_diff_density_rms 0.080
_refine_ls_extinction_method none
_refine_ls_goodness_of_fit_ref 1.028
_refine_ls_hydrogen_treatment constr
_refine_ls_matrix_type full
_refine_ls_number_parameters 343
_refine_ls_number_reflns 4705
_refine_ls_number_restraints 0
_refine_ls_restrained_S_all 1.028
_refine_ls_R_factor_all 0.0773
_refine_ls_R_factor_gt 0.0485
_refine_ls_shift/su_max 0.001
_refine_ls_shift/su_mean 0.000
_refine_ls_structure_factor_coef Fsqd
_refine_ls_weighting_details 'calc w=1/[\s^2^(Fo^2^)+(0.0512P)^2^+2.5251P] where P=(Fo^2^+2Fc^2^)/3'
_refine_ls_weighting_scheme calc
_refine_ls_wR_factor_gt 0.1077
_refine_ls_wR_factor_ref 0.1233
_reflns_number_gt 3378
_reflns_number_total 4705
_reflns_threshold_expression >2sigma(I)
_cod_data_source_file c2ce25440a.txt
_cod_data_source_block Compound-2
_cod_depositor_comments
;
The following automatic conversions were performed:

'_symmetry_cell_setting' value 'Monoclinic' changed to 'monoclinic'
according to
/usr/data/users/saulius/automatic-downloads/retrospective/RSC/lib/dictionaries/cif_core.dic
dictionary named 'cif_core.dic' version 2.4.2 from 2011-04-26.

Automatic conversion script
Id: cif_fix_values 2281 2013-09-26 08:29:07Z andrius 
;
_cod_original_sg_symbol_H-M P2(1)/n
_cod_database_code 7214989

loop_
_symmetry_equiv_pos_as_xyz
'x, y, z'
'-x+1/2, y+1/2, -z+1/2'
'-x, -y, -z'
'x-1/2, -y-1/2, z-1/2'

loop_
_atom_site_label
_atom_site_type_symbol
_atom_site_fract_x
_atom_site_fract_y
_atom_site_fract_z
_atom_site_U_iso_or_equiv
_atom_site_adp_type
_atom_site_occupancy
_atom_site_symmetry_multiplicity
_atom_site_calc_flag
_atom_site_refinement_flags
Zn1 Zn 0.29259(4) 0.81383(3) -1.05302(3) 0.02439(16) Uani 1 1 d .
Ca1 Ca 0.37633(8) 0.69185(5) -0.82110(6) 0.0278(2) Uani 1 1 d .
C1 C 0.3244(4) 0.5920(2) -1.1207(3) 0.0289(10) Uani 1 1 d .
C2 C 0.3693(4) 0.5275(3) -1.0780(3) 0.0379(11) Uani 1 1 d .
H2A H 0.3967 0.5260 -1.0129 0.045 Uiso 1 1 calc R
C3 C 0.3741(4) 0.4650(3) -1.1307(3) 0.0386(11) Uani 1 1 d .
H3A H 0.4083 0.4225 -1.1012 0.046 Uiso 1 1 calc R
C4 C 0.3285(4) 0.4652(2) -1.2266(3) 0.0249(9) Uani 1 1 d .
C5 C 0.2784(5) 0.5291(3) -1.2686(3) 0.0395(12) Uani 1 1 d .
H5A H 0.2441 0.5297 -1.3328 0.047 Uiso 1 1 calc R
C6 C 0.2786(5) 0.5923(3) -1.2164(3) 0.0413(12) Uani 1 1 d .
H6A H 0.2476 0.6353 -1.2462 0.050 Uiso 1 1 calc R
C7 C 0.3291(4) 0.6598(2) -1.0630(3) 0.0314(10) Uani 1 1 d .
C8 C 0.3323(4) 0.3968(2) -1.2832(3) 0.0302(10) Uani 1 1 d .
C9 C -0.0418(4) 0.7921(2) -0.9301(3) 0.0303(10) Uani 1 1 d .
C10 C -0.1037(4) 0.7519(3) -0.8695(3) 0.0366(11) Uani 1 1 d .
H10A H -0.0549 0.7196 -0.8276 0.044 Uiso 1 1 calc R
C11 C -0.2372(4) 0.7590(3) -0.8703(3) 0.0333(11) Uani 1 1 d .
H11A H -0.2774 0.7320 -0.8284 0.040 Uiso 1 1 calc R
C12 C -0.3111(4) 0.8060(2) -0.9330(3) 0.0254(9) Uani 1 1 d .
C13 C -0.2482(4) 0.8465(3) -0.9938(3) 0.0367(11) Uani 1 1 d .
H13A H -0.2970 0.8782 -1.0365 0.044 Uiso 1 1 calc R
C14 C -0.1144(4) 0.8404(3) -0.9917(3) 0.0406(12) Uani 1 1 d .
H14A H -0.0732 0.8687 -1.0316 0.049 Uiso 1 1 calc R
C15 C 0.1041(4) 0.7834(3) -0.9310(3) 0.0343(11) Uani 1 1 d .
C16 C -0.4572(4) 0.8108(2) -0.9371(3) 0.0273(10) Uani 1 1 d .
C17 C 0.2916(9) 0.8076(4) -0.6523(4) 0.086(2) Uani 1 1 d .
C18 C 0.1354(6) 0.8048(4) -0.6504(5) 0.092(3) Uani 1 1 d .
H18A H 0.1116 0.8449 -0.6140 0.138 Uiso 1 1 calc R
H18B H 0.1142 0.7600 -0.6222 0.138 Uiso 1 1 calc R
H18C H 0.0876 0.8078 -0.7137 0.138 Uiso 1 1 calc R
C19 C 0.2943(9) 0.9148(5) -0.5552(6) 0.137(4) Uani 1 1 d .
H19A H 0.2011 0.9086 -0.5594 0.206 Uiso 1 1 calc R
H19B H 0.3119 0.9616 -0.5799 0.206 Uiso 1 1 calc R
H19C H 0.3362 0.9115 -0.4903 0.206 Uiso 1 1 calc R
C20 C 0.4960(7) 0.8567(5) -0.6129(6) 0.131(4) Uani 1 1 d .
H20A H 0.5159 0.8164 -0.6504 0.197 Uiso 1 1 calc R
H20B H 0.5441 0.8519 -0.5499 0.197 Uiso 1 1 calc R
H20C H 0.5207 0.9012 -0.6402 0.197 Uiso 1 1 calc R
C21 C 0.2518(10) 0.5386(5) -0.7193(6) 0.122(4) Uani 1 1 d D
C22 C 0.3720(6) 0.4843(4) -0.6635(6) 0.103(3) Uani 1 1 d D
H22A H 0.3350 0.4496 -0.6255 0.154 Uiso 1 1 calc R
H22B H 0.4367 0.5131 -0.6240 0.154 Uiso 1 1 calc R
H22C H 0.4127 0.4590 -0.7095 0.154 Uiso 1 1 calc R
C23 C 0.0468(6) 0.5772(4) -0.7513(6) 0.102(3) Uani 1 1 d .
H23A H 0.0849 0.6114 -0.7892 0.152 Uiso 1 1 calc R
H23B H 0.0065 0.6028 -0.7055 0.152 Uiso 1 1 calc R
H23C H -0.0186 0.5488 -0.7911 0.152 Uiso 1 1 calc R
C24 C 0.1178(8) 0.4679(4) -0.6357(6) 0.110(3) Uani 1 1 d .
H24A H 0.1887 0.4378 -0.6055 0.164 Uiso 1 1 calc R
H24B H 0.0528 0.4383 -0.6739 0.164 Uiso 1 1 calc R
H24C H 0.0785 0.4925 -0.5885 0.164 Uiso 1 1 calc R
O1 O 0.2902(3) 0.71702(17) -1.1076(2) 0.0409(8) Uani 1 1 d .
O2 O 0.3727(3) 0.65643(18) -0.9772(2) 0.0435(8) Uani 1 1 d .
O3 O 0.2419(3) 0.39192(17) -1.3543(2) 0.0419(8) Uani 1 1 d .
O4 O 0.4181(3) 0.35070(17) -1.2571(2) 0.0368(8) Uani 1 1 d .
O5 O 0.1538(3) 0.82868(18) -0.9807(2) 0.0428(8) Uani 1 1 d .
O6 O 0.1633(3) 0.7327(2) -0.8852(2) 0.0544(10) Uani 1 1 d .
O7 O -0.5227(3) 0.83865(18) -1.0115(2) 0.0368(8) Uani 1 1 d .
O8 O -0.5064(3) 0.78667(17) -0.8704(2) 0.0347(7) Uani 1 1 d .
O9 O 0.3361(4) 0.7593(3) -0.6965(3) 0.0740(13) Uani 1 1 d .
O10 O 0.2891(4) 0.5855(2) -0.7709(3) 0.0682(12) Uani 1 1 d .
N1 N 0.3459(9) 0.8579(4) -0.6102(5) 0.115(3) Uani 1 1 d .
N2 N 0.1677(11) 0.5206(4) -0.6943(5) 0.156(4) Uani 1 1 d .

loop_
_atom_site_aniso_label
_atom_site_aniso_U_11
_atom_site_aniso_U_22
_atom_site_aniso_U_33
_atom_site_aniso_U_23
_atom_site_aniso_U_13
_atom_site_aniso_U_12
Zn1 0.0170(2) 0.0242(3) 0.0315(3) 0.0020(2) 0.00273(18) 0.0012(2)
Ca1 0.0220(4) 0.0311(5) 0.0310(5) 0.0033(4) 0.0062(3) 0.0031(4)
C1 0.029(2) 0.025(2) 0.032(2) -0.003(2) 0.0033(18) -0.0019(19)
C2 0.042(3) 0.038(3) 0.029(2) 0.000(2) -0.007(2) 0.007(2)
C3 0.043(3) 0.031(3) 0.038(3) 0.002(2) -0.004(2) 0.011(2)
C4 0.022(2) 0.025(2) 0.026(2) -0.0015(19) -0.0015(17) -0.0014(18)
C5 0.050(3) 0.038(3) 0.025(2) -0.003(2) -0.008(2) 0.002(2)
C6 0.065(3) 0.023(3) 0.034(3) 0.003(2) 0.001(2) 0.006(2)
C7 0.025(2) 0.031(3) 0.037(3) -0.006(2) 0.0021(19) 0.002(2)
C8 0.024(2) 0.032(3) 0.034(2) -0.001(2) 0.0043(19) -0.003(2)
C9 0.0156(19) 0.042(3) 0.033(2) -0.001(2) 0.0038(17) 0.0029(19)
C10 0.021(2) 0.048(3) 0.040(3) 0.013(2) 0.0029(19) 0.007(2)
C11 0.023(2) 0.041(3) 0.036(3) 0.009(2) 0.0059(19) 0.004(2)
C12 0.0172(19) 0.030(2) 0.028(2) -0.0023(19) 0.0024(16) 0.0017(18)
C13 0.020(2) 0.051(3) 0.039(3) 0.018(2) 0.0028(18) 0.005(2)
C14 0.027(2) 0.054(3) 0.042(3) 0.015(2) 0.009(2) -0.001(2)
C15 0.018(2) 0.043(3) 0.041(3) -0.009(2) 0.005(2) 0.004(2)
C16 0.0191(19) 0.025(2) 0.038(2) -0.005(2) 0.0044(19) -0.0018(18)
C17 0.147(8) 0.070(5) 0.034(4) 0.014(4) -0.006(4) 0.003(5)
C18 0.062(4) 0.138(8) 0.084(5) 0.022(5) 0.030(4) 0.026(4)
C19 0.178(10) 0.100(7) 0.138(8) -0.047(6) 0.040(7) 0.038(7)
C20 0.047(4) 0.186(10) 0.160(8) 0.041(8) 0.016(5) -0.002(5)
C21 0.174(10) 0.096(7) 0.118(7) -0.040(6) 0.087(7) -0.086(7)
C22 0.061(4) 0.086(6) 0.161(8) 0.045(5) 0.018(5) 0.022(4)
C23 0.064(4) 0.093(6) 0.142(7) 0.046(5) -0.001(4) 0.022(4)
C24 0.110(6) 0.097(6) 0.129(7) 0.047(5) 0.042(5) -0.040(5)
O1 0.052(2) 0.0251(18) 0.0437(19) -0.0017(15) 0.0036(15) 0.0044(16)
O2 0.052(2) 0.042(2) 0.0333(19) -0.0098(16) -0.0023(15) 0.0115(17)
O3 0.0351(17) 0.0366(19) 0.0466(19) -0.0159(16) -0.0136(15) 0.0074(15)
O4 0.0315(16) 0.0306(18) 0.0452(19) -0.0027(15) -0.0020(14) 0.0079(14)
O5 0.0216(15) 0.046(2) 0.065(2) -0.0021(17) 0.0200(15) 0.0016(15)
O6 0.0238(17) 0.078(3) 0.061(2) 0.021(2) 0.0071(15) 0.0154(18)
O7 0.0168(14) 0.047(2) 0.0442(18) 0.0145(16) -0.0006(13) 0.0042(14)
O8 0.0209(14) 0.043(2) 0.0417(18) 0.0059(15) 0.0096(13) -0.0047(14)
O9 0.092(3) 0.083(3) 0.054(2) -0.012(2) 0.033(2) 0.029(3)
O10 0.064(2) 0.056(3) 0.090(3) 0.028(2) 0.027(2) -0.009(2)
N1 0.168(8) 0.093(6) 0.084(5) 0.001(4) 0.023(5) 0.020(5)
N2 0.263(11) 0.117(7) 0.116(6) -0.037(5) 0.111(7) -0.125(8)

loop_
_atom_type_symbol
_atom_type_description
_atom_type_scat_dispersion_real
_atom_type_scat_dispersion_imag
_atom_type_scat_source
C C 0.0033 0.0016 'International Tables Vol C Tables 4.2.6.8 and 6.1.1.4'
H H 0.0000 0.0000 'International Tables Vol C Tables 4.2.6.8 and 6.1.1.4'
N N 0.0061 0.0033 'International Tables Vol C Tables 4.2.6.8 and 6.1.1.4'
O O 0.0106 0.0060 'International Tables Vol C Tables 4.2.6.8 and 6.1.1.4'
Zn Zn 0.2839 1.4301 'International Tables Vol C Tables 4.2.6.8 and 6.1.1.4'
Ca Ca 0.2262 0.3064 'International Tables Vol C Tables 4.2.6.8 and 6.1.1.4'

loop_
_geom_angle_atom_site_label_1
_geom_angle_atom_site_label_2
_geom_angle_atom_site_label_3
_geom_angle
_geom_angle_site_symmetry_1
_geom_angle_site_symmetry_3
O5 Zn1 O1 112.83(14) . .
O5 Zn1 O3 101.44(14) . 2_552
O1 Zn1 O3 114.28(14) . 2_552
O5 Zn1 O7 125.35(14) . 1_655
O1 Zn1 O7 106.39(14) . 1_655
O3 Zn1 O7 95.22(12) 2_552 1_655
O9 Ca1 O8 90.26(14) . 1_655
O9 Ca1 O10 94.78(16) . .
O8 Ca1 O10 170.73(13) 1_655 .
O9 Ca1 O2 159.30(14) . .
O8 Ca1 O2 80.72(12) 1_655 .
O10 Ca1 O2 96.89(14) . .
O9 Ca1 O6 81.41(14) . .
O8 Ca1 O6 98.15(12) 1_655 .
O10 Ca1 O6 90.31(14) . .
O2 Ca1 O6 81.50(12) . .
O9 Ca1 O4 94.36(13) . 3_663
O8 Ca1 O4 85.51(11) 1_655 3_663
O10 Ca1 O4 86.36(13) . 3_663
O2 Ca1 O4 103.37(11) . 3_663
O6 Ca1 O4 174.38(12) . 3_663
C6 C1 C2 118.7(4) . .
C6 C1 C7 121.6(4) . .
C2 C1 C7 119.7(4) . .
C1 C2 C3 120.8(4) . .
C1 C2 H2A 119.6 . .
C3 C2 H2A 119.6 . .
C4 C3 C2 120.5(4) . .
C4 C3 H3A 119.8 . .
C2 C3 H3A 119.7 . .
C3 C4 C5 118.5(4) . .
C3 C4 C8 120.2(4) . .
C5 C4 C8 121.3(4) . .
C4 C5 C6 120.9(4) . .
C4 C5 H5A 119.6 . .
C6 C5 H5A 119.6 . .
C1 C6 C5 120.5(4) . .
C1 C6 H6A 119.8 . .
C5 C6 H6A 119.8 . .
O2 C7 O1 125.2(4) . .
O2 C7 C1 118.8(4) . .
O1 C7 C1 116.0(4) . .
O4 C8 O3 126.0(4) . .
O4 C8 C4 119.6(4) . .
O3 C8 C4 114.4(4) . .
C14 C9 C10 119.4(4) . .
C14 C9 C15 119.6(4) . .
C10 C9 C15 121.0(4) . .
C9 C10 C11 120.8(4) . .
C9 C10 H10A 119.6 . .
C11 C10 H10A 119.6 . .
C12 C11 C10 120.2(4) . .
C12 C11 H11A 119.9 . .
C10 C11 H11A 119.9 . .
C11 C12 C13 118.8(4) . .
C11 C12 C16 120.1(4) . .
C13 C12 C16 121.1(4) . .
C14 C13 C12 120.9(4) . .
C14 C13 H13A 119.5 . .
C12 C13 H13A 119.5 . .
C13 C14 C9 119.9(4) . .
C13 C14 H14A 120.1 . .
C9 C14 H14A 120.1 . .
O6 C15 O5 125.9(4) . .
O6 C15 C9 118.3(4) . .
O5 C15 C9 115.7(4) . .
O8 C16 O7 124.4(4) . .
O8 C16 C12 119.3(4) . .
O7 C16 C12 116.3(4) . .
N1 C17 O9 129.9(10) . .
N1 C17 C18 113.5(8) . .
O9 C17 C18 116.6(7) . .
C17 C18 H18A 109.5 . .
C17 C18 H18B 109.5 . .
H18A C18 H18B 109.5 . .
C17 C18 H18C 109.5 . .
H18A C18 H18C 109.5 . .
H18B C18 H18C 109.5 . .
N1 C19 H19A 109.5 . .
N1 C19 H19B 109.5 . .
H19A C19 H19B 109.5 . .
N1 C19 H19C 109.5 . .
H19A C19 H19C 109.5 . .
H19B C19 H19C 109.5 . .
N1 C20 H20A 109.5 . .
N1 C20 H20B 109.5 . .
H20A C20 H20B 109.5 . .
N1 C20 H20C 109.5 . .
H20A C20 H20C 109.5 . .
H20B C20 H20C 109.5 . .
N2 C21 O10 141.6(13) . .
N2 C21 C22 103.6(10) . .
O10 C21 C22 114.8(8) . .
C21 C22 H22A 109.5 . .
C21 C22 H22B 109.5 . .
H22A C22 H22B 109.5 . .
C21 C22 H22C 109.5 . .
H22A C22 H22C 109.5 . .
H22B C22 H22C 109.5 . .
N2 C23 H23A 109.5 . .
N2 C23 H23B 109.5 . .
H23A C23 H23B 109.5 . .
N2 C23 H23C 109.5 . .
H23A C23 H23C 109.5 . .
H23B C23 H23C 109.5 . .
N2 C24 H24A 109.5 . .
N2 C24 H24B 109.5 . .
H24A C24 H24B 109.5 . .
N2 C24 H24C 109.5 . .
H24A C24 H24C 109.5 . .
H24B C24 H24C 109.5 . .
C7 O1 Zn1 125.4(3) . .
C7 O2 Ca1 152.5(3) . .
C8 O3 Zn1 128.9(3) . 2_542
C8 O4 Ca1 155.6(3) . 3_663
C15 O5 Zn1 128.5(3) . .
C15 O6 Ca1 142.1(3) . .
C16 O7 Zn1 120.9(3) . 1_455
C16 O8 Ca1 144.5(3) . 1_455
C17 O9 Ca1 159.7(4) . .
C21 O10 Ca1 161.5(5) . .
C17 N1 C19 130.3(10) . .
C17 N1 C20 111.1(8) . .
C19 N1 C20 118.5(8) . .
C21 N2 C24 144.6(14) . .
C21 N2 C23 102.8(9) . .
C24 N2 C23 112.6(8) . .

loop_
_geom_bond_atom_site_label_1
_geom_bond_atom_site_label_2
_geom_bond_distance
_geom_bond_site_symmetry_2
Zn1 O5 1.926(3) .
Zn1 O1 1.945(3) .
Zn1 O3 1.951(3) 2_552
Zn1 O7 1.951(3) 1_655
Ca1 O9 2.274(4) .
Ca1 O8 2.302(3) 1_655
Ca1 O10 2.319(4) .
Ca1 O2 2.330(3) .
Ca1 O6 2.355(3) .
Ca1 O4 2.357(3) 3_663
C1 C6 1.376(6) .
C1 C2 1.379(6) .
C1 C7 1.494(6) .
C2 C3 1.382(6) .
C2 H2A 0.9300 .
C3 C4 1.378(6) .
C3 H3A 0.9300 .
C4 C5 1.381(6) .
C4 C8 1.503(6) .
C5 C6 1.383(6) .
C5 H5A 0.9300 .
C6 H6A 0.9300 .
C7 O2 1.239(5) .
C7 O1 1.262(5) .
C8 O4 1.237(5) .
C8 O3 1.263(5) .
C9 C14 1.380(6) .
C9 C10 1.381(6) .
C9 C15 1.515(5) .
C10 C11 1.381(5) .
C10 H10A 0.9300 .
C11 C12 1.381(6) .
C11 H11A 0.9300 .
C12 C13 1.390(6) .
C12 C16 1.500(5) .
C13 C14 1.379(6) .
C13 H13A 0.9300 .
C14 H14A 0.9300 .
C15 O6 1.240(5) .
C15 O5 1.261(6) .
C16 O8 1.240(5) .
C16 O7 1.271(5) .
C17 N1 1.192(9) .
C17 O9 1.225(8) .
C17 C18 1.617(10) .
C18 H18A 0.9600 .
C18 H18B 0.9600 .
C18 H18C 0.9600 .
C19 N1 1.466(9) .
C19 H19A 0.9600 .
C19 H19B 0.9600 .
C19 H19C 0.9600 .
C20 N1 1.555(10) .
C20 H20A 0.9600 .
C20 H20B 0.9600 .
C20 H20C 0.9600 .
C21 N2 1.047(9) .
C21 O10 1.241(9) .
C21 C22 1.685(11) .
C22 H22A 0.9600 .
C22 H22B 0.9600 .
C22 H22C 0.9600 .
C23 N2 1.721(12) .
C23 H23A 0.9600 .
C23 H23B 0.9600 .
C23 H23C 0.9600 .
C24 N2 1.436(9) .
C24 H24A 0.9600 .
C24 H24B 0.9600 .
C24 H24C 0.9600 .
O3 Zn1 1.951(3) 2_542
O4 Ca1 2.357(3) 3_663
O7 Zn1 1.951(3) 1_455
O8 Ca1 2.302(3) 1_455
